data_7713757
loop_
_publ_author_name
'Chen, Yinyin'
'Cui, Tianhua'
'Chen, Hua'
'Li Zheng, Xue'
'Fu, Haiyan'
'Li, Ruixiang'

_publ_section_title
;
 Pyrazole-pyridine-pyrazole (NNN) ruthenium(II) complex catalyzed
 acceptorless dehydrogenation of alcohols to aldehydes.
;
_journal_name_full 'Dalton transactions (Cambridge, England : 2003)'
_journal_paper_doi 10.1039/d3dt01430d
_journal_year 2023
_chemical_formula_moiety 'C63 H49 F6 N5 P2 Ru, Cl, 2(C H2 Cl2), C4 H10 O'
_chemical_formula_sum 'C69 H63 Cl5 F6 N5 O P2 Ru'
_chemical_formula_weight 1432.50
_space_group_crystal_system triclinic
_space_group_IT_number 2
_space_group_name_Hall '-P 1'
_space_group_name_H-M_alt 'P -1'
_atom_sites_solution_hydrogens geom
_atom_sites_solution_primary dual
_audit_block_doi 10.5517/ccdc.csd.cc2ggn5s
_audit_creation_date 2023-06-20
_audit_creation_method
;
Olex2 1.3
(compiled 2020.11.12 svn.r5f609507 for OlexSys, GUI svn.r6408)
;
_audit_update_record
;
2023-06-30 deposited with the CCDC.	2023-08-18 downloaded from the CCDC.
;
_cell_angle_alpha 103.721(3)
_cell_angle_beta 95.440(2)
_cell_angle_gamma 101.016(2)
_cell_formula_units_Z 2
_cell_length_a 11.5849(7)
_cell_length_b 13.4625(10)
_cell_length_c 22.7608(16)
_cell_measurement_reflns_used 9004
_cell_measurement_temperature 120.0
_cell_measurement_theta_max 27.462
_cell_measurement_theta_min 2.666
_cell_volume 3348.2(4)
_computing_cell_refinement 'SAINT V8.40B (?, 2016)'
_computing_data_reduction 'SAINT V8.40B (?, 2016)'
_computing_molecular_graphics 'Olex2 1.3 (Dolomanov et al., 2009)'
_computing_publication_material 'Olex2 1.3 (Dolomanov et al., 2009)'
_computing_structure_refinement 'XL  (Sheldrick, 2008)'
_computing_structure_solution 'SHELXT 2018/2 (Sheldrick, 2018)'
_diffrn_ambient_temperature 120.0
_diffrn_measured_fraction_theta_full 0.997
_diffrn_measured_fraction_theta_max 0.997
_diffrn_measurement_device_type 'Bruker APEX-II CCD'
_diffrn_measurement_method '\f and \w scans'
_diffrn_radiation_type MoK\a
_diffrn_radiation_wavelength 0.71073
_diffrn_reflns_av_R_equivalents 0.0669
_diffrn_reflns_av_unetI/netI 0.0397
_diffrn_reflns_Laue_measured_fraction_full 0.997
_diffrn_reflns_Laue_measured_fraction_max 0.997
_diffrn_reflns_limit_h_max 13
_diffrn_reflns_limit_h_min -13
_diffrn_reflns_limit_k_max 16
_diffrn_reflns_limit_k_min -16
_diffrn_reflns_limit_l_max 27
_diffrn_reflns_limit_l_min -27
_diffrn_reflns_number 65880
_diffrn_reflns_point_group_measured_fraction_full 0.997
_diffrn_reflns_point_group_measured_fraction_max 0.997
_diffrn_reflns_theta_full 25.000
_diffrn_reflns_theta_max 25.000
_diffrn_reflns_theta_min 2.048
_diffrn_source_current 1.4
_diffrn_source_power 0.07
_diffrn_source_voltage 50.0
_diffrn_standards_number 0
_exptl_absorpt_coefficient_mu 0.545
_exptl_absorpt_correction_T_max 0.7456
_exptl_absorpt_correction_T_min 0.6865
_exptl_absorpt_correction_type multi-scan
_exptl_absorpt_process_details
;
SADABS-2016/2 (Bruker,2016/2) was used for absorption correction.
wR2(int) was 0.1073 before and 0.0691 after correction.
The Ratio of minimum to maximum transmission is 0.9207.
The \l/2 correction factor is Not present.
;
_exptl_crystal_colour 'clear orangish orange'
_exptl_crystal_colour_lustre clear
_exptl_crystal_colour_modifier orangish
_exptl_crystal_colour_primary orange
_exptl_crystal_density_diffrn 1.421
_exptl_crystal_description block
_exptl_crystal_F_000 1466
_exptl_crystal_size_max 0.5
_exptl_crystal_size_mid 0.39
_exptl_crystal_size_min 0.25
_refine_diff_density_max 1.284
_refine_diff_density_min -1.268
_refine_diff_density_rms 0.087
_refine_ls_extinction_method none
_refine_ls_goodness_of_fit_ref 1.042
_refine_ls_hydrogen_treatment constr
_refine_ls_matrix_type full
_refine_ls_number_parameters 804
_refine_ls_number_reflns 11738
_refine_ls_number_restraints 264
_refine_ls_restrained_S_all 1.033
_refine_ls_R_factor_all 0.0544
_refine_ls_R_factor_gt 0.0469
_refine_ls_shift/su_max 0.004
_refine_ls_shift/su_mean 0.000
_refine_ls_structure_factor_coef Fsqd
_refine_ls_weighting_details 'w=1/[\s^2^(Fo^2^)+(0.0609P)^2^+6.6438P] where P=(Fo^2^+2Fc^2^)/3'
_refine_ls_weighting_scheme calc
_refine_ls_wR_factor_gt 0.1206
_refine_ls_wR_factor_ref 0.1263
_reflns_Friedel_coverage 0.000
_reflns_number_gt 10295
_reflns_number_total 11738
_reflns_threshold_expression 'I > 2\s(I)'
_cod_data_source_file d3dt01430d2.cif
_cod_data_source_block mo_lrx_cyy_2_120k_0m_a
_cod_database_code 7713757
_shelx_shelxl_version_number 2018/3
_shelx_space_group_comment
;
The symmetry employed for this shelxl refinement is uniquely defined
by the following loop, which should always be used as a source of
symmetry information in preference to the above space-group names.
They are only intended as comments.
;
_shelx_estimated_absorpt_t_max 0.876
_shelx_estimated_absorpt_t_min 0.772
_olex2_refinement_description
;
1. Fixed Uiso
 At 1.2 times of:
  All C(H) groups, All C(H,H) groups
 At 1.5 times of:
  All C(H,H,H) groups
2. Rigid bond restraints
 All non-hydrogen atoms
 with sigma for 1-2 distances of 0.01 and sigma for 1-3 distances of 0.01
3. Uiso/Uaniso restraints and constraints
F2A \\sim F2 \\sim C02B: within 1.7A with sigma of 0.04 and sigma for terminal
atoms of 0.08 within 1.7A
F2A \\sim F2 \\sim F00P \\sim F00X: within 1.7A with sigma of 0.04 and sigma
for terminal atoms of 0.08 within 1.7A
Uanis(F2A) = Uanis(F2)
Uanis(F2) = Uanis(F2A) = Uanis(F00P)
4. Others
 Sof(F2A)=1-FVAR(1)
 Sof(F2)=FVAR(1)
5.a Secondary CH2 refined with riding coordinates:
 C02C(H02N,H02O), C02E(H02E,H02F), C02F(H02G,H02H), C02H(H02L,H02M)
5.b Aromatic/amide H refined with riding coordinates:
 C00Z(H00Z), C00V(H00V), C00U(H00U), C00S(H00S), C00R(H00R), C01B(H01B),
 C01C(H01C), C01D(H01D), C01E(H01E), C01F(H01F), C01G(H01G), C01H(H01H),
 C01I(H01I), C01J(H01J), C01K(H01K), C01L(H01L), C01M(H01M), C01N(H01N),
 C01O(H01O), C01P(H01P), C01Q(H01Q), C01R(H01R), C01S(H01S), C01T(H01T),
 C01V(H01W), C01W(H01X), C01Y(H01Z), C01Z(H01), C02A(H02A), C011(H011),
 C012(H012), C013(H013), C015(H015), C016(H016), C018(H018), C019(H019),
 C020(H020), C022(H022), C023(H023), C024(H024), C025(H025), C026(H026),
 C029(H029)
5.c Idealised Me refined as rotating group:
 C01U(H01A,H01U,H01V), C01X(H01Y,H,HA), C02D(H02B,H02C,H02D), C02G(H02I,H02J,
 H02K)
;
_olex2_submission_special_instructions 'No special instructions were received'

loop_
_space_group_symop_operation_xyz
'x, y, z'
'-x, -y, -z'

loop_
_atom_site_label
_atom_site_type_symbol
_atom_site_fract_x
_atom_site_fract_y
_atom_site_fract_z
_atom_site_U_iso_or_equiv
_atom_site_adp_type
_atom_site_occupancy
_atom_site_site_symmetry_order
_atom_site_calc_flag
_atom_site_refinement_flags_posn
_atom_site_refinement_flags_adp
_atom_site_refinement_flags_occupancy
_atom_site_disorder_assembly
_atom_site_disorder_group
Ru01 Ru 0.37546(2) 0.76397(2) 0.26814(2) 0.01568(9) Uani 1 1 d . U . . .
P02 P 0.55485(7) 0.72793(6) 0.23738(4) 0.01805(18) Uani 1 1 d . U . . .
P03 P 0.19273(7) 0.80779(6) 0.28300(4) 0.01776(17) Uani 1 1 d . U . . .
Cl04 Cl 0.37961(10) 0.33928(8) 0.39679(5) 0.0412(2) Uani 1 1 d . . . . .
Cl05 Cl 1.00745(15) 0.76852(13) 0.54241(8) 0.0809(4) Uani 1 1 d . U . . .
Cl06 Cl 0.80525(15) 0.43584(13) 0.48587(10) 0.0940(6) Uani 1 1 d . U . . .
Cl1 Cl 0.74450(18) 0.5904(2) 0.42442(9) 0.1313(10) Uani 1 1 d . U . . .
Cl Cl 1.0178(2) 0.73870(17) 0.66400(10) 0.1200(8) Uani 1 1 d . U . . .
F009 F 0.4878(2) 1.1681(2) 0.07912(11) 0.0451(6) Uani 1 1 d . U . . .
F00X F 0.2611(3) 0.6422(3) -0.04379(15) 0.0914(12) Uani 1 1 d . U . . .
F00P F 0.0786(3) 0.5843(3) -0.05343(13) 0.0827(9) Uani 1 1 d . U . . .
F00E F 0.3267(3) 1.0517(2) 0.05364(11) 0.0587(8) Uani 1 1 d . U . . .
F00D F 0.3271(3) 1.2072(2) 0.10448(12) 0.0581(7) Uani 1 1 d . U . . .
N00A N 0.4115(2) 0.7388(2) 0.35329(12) 0.0210(6) Uani 1 1 d . U . . .
N00G N 0.2428(2) 0.5226(2) 0.20729(13) 0.0236(6) Uani 1 1 d . U . . .
N00F N 0.4946(2) 1.0144(2) 0.31873(12) 0.0223(6) Uani 1 1 d . U . . .
N00C N 0.3041(2) 0.6053(2) 0.25381(12) 0.0198(5) Uani 1 1 d . U . . .
N00B N 0.4608(2) 0.9132(2) 0.32293(12) 0.0193(5) Uani 1 1 d . U . . .
C00Z C 0.5584(3) 1.0180(3) 0.41378(16) 0.0282(8) Uani 1 1 d . U . . .
H00Z H 0.593701 1.040339 0.455475 0.034 Uiso 1 1 calc R U . . .
C00Y C 0.0701(3) 0.6966(3) 0.28025(15) 0.0239(7) Uani 1 1 d . U . . .
C00W C 0.3162(3) 0.5666(3) 0.30292(15) 0.0229(7) Uani 1 1 d . U . . .
C00V C 0.1735(3) 0.8883(3) 0.17912(15) 0.0258(7) Uani 1 1 d . U . . .
H00V H 0.239155 0.858988 0.167949 0.031 Uiso 1 1 calc R U . . .
C00U C 0.4875(3) 0.9848(3) 0.20841(16) 0.0242(7) Uani 1 1 d . U . . .
H00U H 0.521298 0.925468 0.207229 0.029 Uiso 1 1 calc R U . . .
C00T C 0.2269(3) 0.5311(3) 0.14605(15) 0.0248(7) Uani 1 1 d . U . . .
C00S C 0.1674(3) 0.6037(3) 0.13122(16) 0.0290(8) Uani 1 1 d . U . . .
H00S H 0.135938 0.647557 0.161837 0.035 Uiso 1 1 calc R U . . .
C00R C 0.4145(3) 1.1294(3) 0.26583(16) 0.0260(7) Uani 1 1 d . U . . .
H00R H 0.398539 1.168577 0.303552 0.031 Uiso 1 1 calc R U . . .
C00Q C 0.4729(3) 0.8191(3) 0.39969(15) 0.0231(7) Uani 1 1 d . U . . .
C00O C 0.1267(3) 0.8751(3) 0.23157(15) 0.0231(7) Uani 1 1 d . U . . .
C00N C 0.4990(3) 0.9164(3) 0.38140(14) 0.0220(7) Uani 1 1 d . U . . .
C00M C 0.3789(3) 0.6402(3) 0.35972(16) 0.0241(7) Uani 1 1 d . U . . .
C00L C 0.4648(3) 1.0430(3) 0.26377(15) 0.0224(7) Uani 1 1 d . U . . .
O00K O -0.1002(3) 0.1689(2) 0.09722(15) 0.0510(8) Uani 1 1 d . U . . .
C00J C 0.5953(3) 0.7524(3) 0.16504(15) 0.0219(7) Uani 1 1 d . U . . .
C00I C 0.1962(3) 0.9014(3) 0.35750(14) 0.0194(6) Uani 1 1 d . U . . .
C00H C 0.6894(3) 0.8023(3) 0.29173(14) 0.0207(7) Uani 1 1 d . U . . .
C01A C 0.5557(3) 1.0789(3) 0.37373(16) 0.0287(8) Uani 1 1 d . U . . .
C01B C 0.8142(3) 0.9734(3) 0.34327(17) 0.0305(8) Uani 1 1 d . U . . .
H01B H 0.833643 1.046994 0.348164 0.037 Uiso 1 1 calc R U . . .
C01C C 0.4609(3) 1.0136(3) 0.15552(16) 0.0267(7) Uani 1 1 d . U . . .
H01C H 0.476043 0.974071 0.117690 0.032 Uiso 1 1 calc R U . . .
C01D C 0.8794(3) 0.9288(3) 0.37960(16) 0.0310(8) Uani 1 1 d . U . . .
H01D H 0.942912 0.971559 0.409918 0.037 Uiso 1 1 calc R U . . .
C01E C 0.2304(3) 1.0079(3) 0.36168(16) 0.0273(7) Uani 1 1 d . U . . .
H01E H 0.247410 1.029914 0.326159 0.033 Uiso 1 1 calc R U . . .
C01F C 0.1243(3) 0.9442(3) 0.14296(16) 0.0314(8) Uani 1 1 d . U . . .
H01F H 0.156059 0.951878 0.106914 0.038 Uiso 1 1 calc R U . . .
C01G C 0.2402(3) 1.0825(3) 0.41663(18) 0.0353(9) Uani 1 1 d . U . . .
H01G H 0.264819 1.154820 0.418665 0.042 Uiso 1 1 calc R U . . .
C01H C 0.2609(3) 0.4600(3) 0.28793(17) 0.0286(8) Uani 1 1 d . U . . .
H01H H 0.256754 0.415018 0.314489 0.034 Uiso 1 1 calc R U . . .
C01I C 0.5719(3) 0.5282(3) 0.16780(18) 0.0295(8) Uani 1 1 d . U . . .
H01I H 0.571936 0.557079 0.133572 0.035 Uiso 1 1 calc R U . . .
C01J C -0.0285(3) 0.6644(3) 0.23490(17) 0.0320(8) Uani 1 1 d . U . . .
H01J H -0.037446 0.703594 0.205780 0.038 Uiso 1 1 calc R U . . .
C01K C 0.5071(3) 0.7403(3) 0.11589(16) 0.0285(8) Uani 1 1 d . U . . .
H01K H 0.425743 0.724275 0.120883 0.034 Uiso 1 1 calc R U . . .
C01L C 0.2142(3) 1.0515(3) 0.46844(17) 0.0353(9) Uani 1 1 d . U . . .
H01L H 0.218194 1.102485 0.505899 0.042 Uiso 1 1 calc R U . . .
C01M C 0.1538(4) 0.6123(3) 0.07154(17) 0.0370(9) Uani 1 1 d . U . . .
H01M H 0.114401 0.663155 0.061558 0.044 Uiso 1 1 calc R U . . .
C01N C 0.8516(3) 0.8224(3) 0.37156(16) 0.0317(8) Uani 1 1 d . U . . .
H01N H 0.897231 0.791446 0.396067 0.038 Uiso 1 1 calc R U . . .
C01O C 0.0803(3) 0.6362(3) 0.32174(18) 0.0294(8) Uani 1 1 d . U . . .
H01O H 0.147997 0.655740 0.352452 0.035 Uiso 1 1 calc R U . . .
C01P C 0.2717(3) 0.4657(3) 0.10108(18) 0.0357(9) Uani 1 1 d . U . . .
H01P H 0.312802 0.415837 0.110971 0.043 Uiso 1 1 calc R U . . .
C01Q C 0.5681(3) 0.4406(3) 0.2665(2) 0.0377(9) Uani 1 1 d . U . . .
H01Q H 0.565608 0.410106 0.300061 0.045 Uiso 1 1 calc R U . . .
C01R C 0.5766(3) 0.3811(3) 0.2092(2) 0.0423(10) Uani 1 1 d . U . . .
H01R H 0.582026 0.310014 0.203757 0.051 Uiso 1 1 calc R U . . .
C01S C 0.4110(3) 0.6190(3) 0.41504(17) 0.0325(8) Uani 1 1 d . U . . .
H01S H 0.389851 0.549905 0.419722 0.039 Uiso 1 1 calc R U . . .
C01T C 0.5373(4) 0.7514(3) 0.05996(17) 0.0368(9) Uani 1 1 d . U . . .
H01T H 0.476788 0.743137 0.026848 0.044 Uiso 1 1 calc R U . . .
C01U C 0.1375(4) 0.3337(3) 0.1881(2) 0.0405(10) Uani 1 1 d . U . . .
H01A H 0.065460 0.348120 0.168801 0.061 Uiso 1 1 calc R U . . .
H01U H 0.115548 0.284972 0.213115 0.061 Uiso 1 1 calc R U . . .
H01V H 0.181134 0.302312 0.156373 0.061 Uiso 1 1 calc R U . . .
C01V C 0.6555(4) 0.7745(3) 0.05234(18) 0.0387(9) Uani 1 1 d . U . . .
H01W H 0.676248 0.782568 0.014075 0.046 Uiso 1 1 calc R U . . .
C01W C 0.7429(4) 0.7859(3) 0.10012(18) 0.0386(9) Uani 1 1 d . U . . .
H01X H 0.824086 0.801549 0.094710 0.046 Uiso 1 1 calc R U . . .
C01X C 0.6135(4) 1.1908(3) 0.38124(19) 0.0401(10) Uani 1 1 d . U . . .
H01Y H 0.649819 1.197821 0.344822 0.060 Uiso 1 1 calc R U . . .
H H 0.675039 1.214785 0.417269 0.060 Uiso 1 1 calc R U . . .
HA H 0.553736 1.233572 0.386550 0.060 Uiso 1 1 calc R U . . .
C01Y C 0.0293(3) 0.9176(3) 0.24658(17) 0.0325(8) Uani 1 1 d . U . . .
H01Z H -0.004850 0.907527 0.281642 0.039 Uiso 1 1 calc R U . . .
C01Z C 0.5773(3) 0.4238(3) 0.1603(2) 0.0393(9) Uani 1 1 d . U . . .
H01 H 0.581612 0.381861 0.120947 0.047 Uiso 1 1 calc R U . . .
C02A C -0.1034(4) 0.5174(3) 0.2737(2) 0.0511(12) Uani 1 1 d . U . . .
H02A H -0.162611 0.456552 0.271327 0.061 Uiso 1 1 calc R U . . .
C02B C 0.1821(5) 0.5609(5) -0.03727(19) 0.0635(14) Uani 1 1 d . U . . .
C02C C 0.6923(5) 0.5031(4) 0.4671(2) 0.0668(14) Uani 1 1 d . U . . .
H02N H 0.620944 0.451281 0.443274 0.080 Uiso 1 1 calc R U . . .
H02O H 0.669380 0.542189 0.505206 0.080 Uiso 1 1 calc R U . . .
C02D C -0.2115(5) 0.1830(5) 0.1800(3) 0.0716(16) Uani 1 1 d . U . . .
H02B H -0.193333 0.259730 0.189205 0.107 Uiso 1 1 calc R U . . .
H02C H -0.150387 0.160561 0.203354 0.107 Uiso 1 1 calc R U . . .
H02D H -0.289313 0.158461 0.191401 0.107 Uiso 1 1 calc R U . . .
C02E C -0.0960(5) 0.1339(5) 0.0345(3) 0.0692(15) Uani 1 1 d . U . . .
H02E H -0.152184 0.162287 0.011079 0.083 Uiso 1 1 calc R U . . .
H02F H -0.119455 0.056432 0.021284 0.083 Uiso 1 1 calc R U . . .
C02F C -0.2135(5) 0.1381(5) 0.1137(3) 0.0729(16) Uani 1 1 d . U . . .
H02G H -0.236643 0.060706 0.103897 0.087 Uiso 1 1 calc R U . . .
H02H H -0.273126 0.162809 0.090007 0.087 Uiso 1 1 calc R U . . .
C02G C 0.0279(5) 0.1702(6) 0.0225(3) 0.0792(18) Uani 1 1 d . U . . .
H02I H 0.032597 0.142421 -0.020849 0.119 Uiso 1 1 calc R U . . .
H02J H 0.083529 0.144824 0.047455 0.119 Uiso 1 1 calc R U . . .
H02K H 0.048573 0.246951 0.033127 0.119 Uiso 1 1 calc R U . . .
C02H C 0.9422(6) 0.6975(5) 0.5899(3) 0.0872(19) Uani 1 1 d . U . . .
H02L H 0.859017 0.705109 0.590603 0.105 Uiso 1 1 calc R U . . .
H02M H 0.940657 0.622270 0.572993 0.105 Uiso 1 1 calc R U . . .
C010 C 0.5662(3) 0.5908(3) 0.22556(16) 0.0236(7) Uani 1 1 d . U . . .
C011 C 0.5631(3) 0.5451(3) 0.27468(17) 0.0283(8) Uani 1 1 d . U . . .
H011 H 0.557491 0.586009 0.314095 0.034 Uiso 1 1 calc R U . . .
C012 C 0.7207(3) 0.9111(3) 0.29973(17) 0.0276(7) Uani 1 1 d . U . . .
H012 H 0.676857 0.942602 0.274775 0.033 Uiso 1 1 calc R U . . .
C013 C 0.5047(3) 0.8020(3) 0.45593(16) 0.0308(8) Uani 1 1 d . U . . .
H013 H 0.546669 0.858382 0.489207 0.037 Uiso 1 1 calc R U . . .
C014 C 0.4116(3) 1.1008(3) 0.15746(16) 0.0276(7) Uani 1 1 d . U . . .
C015 C 0.3881(3) 1.1577(3) 0.21239(17) 0.0292(8) Uani 1 1 d . U . . .
H015 H 0.353498 1.216537 0.213411 0.035 Uiso 1 1 calc R U . . .
C016 C 0.1740(3) 0.8717(3) 0.41053(15) 0.0252(7) Uani 1 1 d . U . . .
H016 H 0.152647 0.799363 0.409255 0.030 Uiso 1 1 calc R U . . .
C017 C 0.2144(3) 0.4337(3) 0.22762(17) 0.0277(7) Uani 1 1 d . U . . .
C018 C 0.7575(3) 0.7590(3) 0.32803(15) 0.0253(7) Uani 1 1 d . U . . .
H018 H 0.739790 0.685414 0.323116 0.030 Uiso 1 1 calc R U . . .
C019 C 0.7136(3) 0.7748(3) 0.15614(16) 0.0293(8) Uani 1 1 d . U . . .
H019 H 0.774897 0.782509 0.188800 0.035 Uiso 1 1 calc R U . . .
C020 C 0.1827(3) 0.9468(3) 0.46544(16) 0.0330(8) Uani 1 1 d . U . . .
H020 H 0.166539 0.925385 0.501253 0.040 Uiso 1 1 calc R U . . .
C021 C 0.3881(3) 1.1310(3) 0.09924(18) 0.0341(8) Uani 1 1 d . U . . .
C022 C 0.0301(3) 0.9884(3) 0.15880(18) 0.0359(9) Uani 1 1 d . U . . .
H022 H -0.001591 1.028128 0.134521 0.043 Uiso 1 1 calc R U . . .
C023 C -0.1143(3) 0.5744(3) 0.2321(2) 0.0456(11) Uani 1 1 d . U . . .
H023 H -0.181217 0.552654 0.200806 0.055 Uiso 1 1 calc R U . . .
C024 C -0.0181(3) 0.9744(3) 0.21080(18) 0.0374(9) Uani 1 1 d . U . . .
H024 H -0.083778 1.003829 0.221774 0.045 Uiso 1 1 calc R U . . .
C025 C 0.2552(4) 0.4749(3) 0.04145(18) 0.0454(10) Uani 1 1 d . U . . .
H025 H 0.284645 0.429987 0.010384 0.054 Uiso 1 1 calc R U . . .
C026 C 0.4741(4) 0.7002(3) 0.46304(17) 0.0366(9) Uani 1 1 d . U . . .
H026 H 0.496989 0.686968 0.501167 0.044 Uiso 1 1 calc R U . . .
C027 C 0.1973(4) 0.5475(4) 0.02658(18) 0.0427(10) Uani 1 1 d . U . . .
C029 C -0.0070(4) 0.5478(3) 0.3188(2) 0.0440(10) Uani 1 1 d . U . . .
H029 H 0.000182 0.508555 0.348048 0.053 Uiso 1 1 calc R U . . .
F2 F 0.2355(14) 0.4940(10) -0.0741(4) 0.0827(9) Uani 0.372(10) 1 d . U P A 1
F2A F 0.1669(8) 0.4712(6) -0.0797(2) 0.0827(9) Uani 0.628(10) 1 d . U P A 2

loop_
_atom_site_aniso_label
_atom_site_aniso_U_11
_atom_site_aniso_U_22
_atom_site_aniso_U_33
_atom_site_aniso_U_23
_atom_site_aniso_U_13
_atom_site_aniso_U_12
Ru01 0.01335(13) 0.01870(14) 0.01403(14) 0.00234(10) 0.00146(9) 0.00391(9)
P02 0.0146(4) 0.0203(4) 0.0183(4) 0.0028(3) 0.0026(3) 0.0045(3)
P03 0.0150(4) 0.0235(4) 0.0149(4) 0.0037(3) 0.0025(3) 0.0060(3)
Cl04 0.0570(6) 0.0329(5) 0.0357(5) 0.0120(4) 0.0013(4) 0.0138(4)
Cl05 0.0833(11) 0.0721(9) 0.0820(10) 0.0193(8) 0.0050(8) 0.0087(8)
Cl06 0.0717(10) 0.0626(9) 0.1327(16) -0.0022(9) 0.0269(10) 0.0077(8)
Cl1 0.0851(12) 0.217(3) 0.0917(13) 0.1001(16) -0.0053(10) -0.0319(14)
Cl 0.156(2) 0.0920(13) 0.0878(13) 0.0291(11) -0.0004(13) -0.0285(13)
F009 0.0401(13) 0.0571(15) 0.0443(14) 0.0279(12) 0.0111(11) 0.0048(11)
F00X 0.077(2) 0.139(3) 0.0529(19) 0.043(2) 0.0091(16) -0.012(2)
F00P 0.092(2) 0.117(2) 0.0318(12) 0.0128(13) -0.0037(14) 0.0195(19)
F00E 0.0764(19) 0.0519(15) 0.0347(13) 0.0188(12) -0.0155(12) -0.0147(14)
F00D 0.0709(19) 0.0776(19) 0.0488(15) 0.0352(14) 0.0148(13) 0.0453(16)
N00A 0.0182(13) 0.0270(14) 0.0183(13) 0.0046(11) 0.0039(10) 0.0075(11)
N00G 0.0208(14) 0.0190(14) 0.0265(15) 0.0004(11) 0.0008(11) 0.0020(11)
N00F 0.0223(14) 0.0192(13) 0.0222(14) 0.0013(11) 0.0003(11) 0.0037(11)
N00C 0.0152(13) 0.0223(13) 0.0207(13) 0.0025(11) 0.0025(10) 0.0051(10)
N00B 0.0159(13) 0.0208(13) 0.0198(13) 0.0028(11) 0.0021(10) 0.0044(10)
C00Z 0.0269(18) 0.0298(18) 0.0222(17) -0.0021(14) -0.0029(14) 0.0069(15)
C00Y 0.0159(15) 0.0263(17) 0.0270(18) -0.0018(14) 0.0093(13) 0.0064(13)
C00W 0.0182(16) 0.0250(17) 0.0268(17) 0.0082(14) 0.0043(13) 0.0055(13)
C00V 0.0217(17) 0.037(2) 0.0207(17) 0.0082(14) 0.0031(13) 0.0091(14)
C00U 0.0203(16) 0.0220(16) 0.0289(18) 0.0057(14) 0.0021(13) 0.0028(13)
C00T 0.0196(16) 0.0248(17) 0.0228(16) -0.0025(13) 0.0028(13) -0.0015(13)
C00S 0.0235(18) 0.037(2) 0.0219(17) -0.0013(15) 0.0017(14) 0.0079(15)
C00R 0.0260(18) 0.0208(17) 0.0298(18) 0.0046(14) 0.0052(14) 0.0038(14)
C00Q 0.0204(16) 0.0291(17) 0.0187(16) 0.0027(13) 0.0015(13) 0.0083(13)
C00O 0.0201(16) 0.0298(18) 0.0193(16) 0.0059(14) -0.0002(13) 0.0073(13)
C00N 0.0178(16) 0.0278(17) 0.0180(16) 0.0001(13) 0.0005(12) 0.0076(13)
C00M 0.0212(17) 0.0276(17) 0.0255(17) 0.0094(14) 0.0049(13) 0.0060(13)
C00L 0.0171(16) 0.0205(16) 0.0266(17) 0.0047(13) 0.0018(13) -0.0005(12)
O00K 0.0345(16) 0.0507(18) 0.061(2) 0.0069(15) -0.0042(14) 0.0083(14)
C00J 0.0221(16) 0.0218(16) 0.0215(16) 0.0027(13) 0.0057(13) 0.0063(13)
C00I 0.0148(15) 0.0264(17) 0.0175(15) 0.0041(13) 0.0036(12) 0.0069(13)
C00H 0.0165(15) 0.0230(16) 0.0202(16) 0.0007(13) 0.0050(12) 0.0039(12)
C01A 0.0267(18) 0.0244(17) 0.0277(18) -0.0053(14) -0.0022(14) 0.0065(14)
C01B 0.0195(17) 0.0284(18) 0.037(2) -0.0035(15) 0.0080(15) 0.0021(14)
C01C 0.0244(17) 0.0262(18) 0.0267(18) 0.0051(14) 0.0043(14) 0.0007(14)
C01D 0.0184(17) 0.044(2) 0.0211(17) -0.0048(15) 0.0045(13) 0.0002(15)
C01E 0.0284(18) 0.0270(18) 0.0272(18) 0.0066(14) 0.0084(14) 0.0061(14)
C01F 0.0264(18) 0.046(2) 0.0242(18) 0.0168(16) 0.0016(14) 0.0061(16)
C01G 0.035(2) 0.0266(19) 0.040(2) -0.0003(16) 0.0101(17) 0.0054(16)
C01H 0.0235(18) 0.0254(17) 0.039(2) 0.0128(15) 0.0050(15) 0.0049(14)
C01I 0.0198(17) 0.0237(17) 0.040(2) -0.0001(15) 0.0076(15) 0.0006(14)
C01J 0.0167(17) 0.041(2) 0.0298(19) -0.0064(16) 0.0032(14) 0.0065(15)
C01K 0.0255(18) 0.035(2) 0.0236(17) 0.0033(15) 0.0060(14) 0.0091(15)
C01L 0.0290(19) 0.041(2) 0.0268(19) -0.0072(16) 0.0057(15) 0.0051(16)
C01M 0.036(2) 0.049(2) 0.0209(18) 0.0043(16) 0.0020(15) 0.0052(18)
C01N 0.0233(18) 0.050(2) 0.0213(17) 0.0085(16) 0.0021(14) 0.0087(16)
C01O 0.0247(18) 0.0259(18) 0.038(2) 0.0060(15) 0.0131(15) 0.0065(14)
C01P 0.034(2) 0.0258(19) 0.040(2) -0.0048(16) 0.0114(17) 0.0027(15)
C01Q 0.0255(19) 0.031(2) 0.062(3) 0.0206(19) 0.0088(18) 0.0059(16)
C01R 0.026(2) 0.0213(18) 0.078(3) 0.0074(19) 0.012(2) 0.0055(15)
C01S 0.036(2) 0.036(2) 0.0283(19) 0.0158(16) 0.0031(15) 0.0063(16)
C01T 0.043(2) 0.046(2) 0.0235(18) 0.0085(17) 0.0056(16) 0.0164(18)
C01U 0.038(2) 0.027(2) 0.047(2) 0.0029(17) 0.0028(18) -0.0036(17)
C01V 0.048(2) 0.047(2) 0.0269(19) 0.0149(17) 0.0158(17) 0.0124(19)
C01W 0.033(2) 0.049(2) 0.036(2) 0.0147(18) 0.0159(17) 0.0043(18)
C01X 0.040(2) 0.0263(19) 0.042(2) -0.0019(17) -0.0099(18) 0.0003(16)
C01Y 0.033(2) 0.048(2) 0.0251(18) 0.0142(16) 0.0081(15) 0.0201(17)
C01Z 0.032(2) 0.0257(19) 0.053(2) -0.0035(17) 0.0153(18) 0.0009(16)
C02A 0.033(2) 0.031(2) 0.081(3) 0.001(2) 0.024(2) -0.0023(18)
C02B 0.056(3) 0.096(4) 0.017(2) -0.009(2) 0.0074(19) -0.006(3)
C02C 0.077(4) 0.066(3) 0.049(3) 0.010(3) 0.015(3) 0.001(3)
C02D 0.048(3) 0.069(4) 0.104(4) 0.022(3) 0.024(3) 0.022(3)
C02E 0.056(3) 0.080(4) 0.058(3) 0.006(3) -0.016(2) 0.011(3)
C02F 0.041(3) 0.072(4) 0.099(4) 0.018(3) -0.002(3) 0.010(3)
C02G 0.066(4) 0.110(5) 0.045(3) 0.002(3) -0.001(3) 0.008(3)
C02H 0.081(5) 0.072(4) 0.098(5) 0.020(4) 0.001(4) 0.000(3)
C010 0.0144(15) 0.0225(16) 0.0329(18) 0.0047(14) 0.0039(13) 0.0048(13)
C011 0.0196(17) 0.0282(18) 0.038(2) 0.0094(15) 0.0054(15) 0.0065(14)
C012 0.0176(16) 0.0304(18) 0.0336(19) 0.0044(15) 0.0049(14) 0.0068(14)
C013 0.032(2) 0.039(2) 0.0195(17) 0.0036(15) -0.0005(14) 0.0092(16)
C014 0.0228(17) 0.0291(18) 0.0304(18) 0.0118(15) 0.0018(14) 0.0006(14)
C015 0.0279(19) 0.0220(17) 0.039(2) 0.0103(15) 0.0049(15) 0.0049(14)
C016 0.0247(17) 0.0294(18) 0.0206(16) 0.0061(14) 0.0034(13) 0.0042(14)
C017 0.0224(17) 0.0229(17) 0.037(2) 0.0062(15) 0.0047(15) 0.0035(14)
C018 0.0217(17) 0.0304(18) 0.0227(17) 0.0047(14) 0.0048(13) 0.0055(14)
C019 0.0240(17) 0.037(2) 0.0267(18) 0.0077(15) 0.0064(14) 0.0053(15)
C020 0.0291(19) 0.047(2) 0.0197(17) 0.0045(16) 0.0053(14) 0.0051(17)
C021 0.033(2) 0.034(2) 0.035(2) 0.0140(16) 0.0024(16) 0.0025(16)
C022 0.029(2) 0.046(2) 0.039(2) 0.0231(18) -0.0035(16) 0.0114(17)
C023 0.0156(18) 0.047(2) 0.054(3) -0.020(2) 0.0035(17) 0.0022(16)
C024 0.031(2) 0.053(2) 0.038(2) 0.0183(19) 0.0058(16) 0.0230(18)
C025 0.046(2) 0.045(2) 0.030(2) -0.0143(17) 0.0180(18) -0.0035(19)
C026 0.044(2) 0.046(2) 0.0216(18) 0.0138(16) 0.0027(16) 0.0101(18)
C027 0.039(2) 0.052(3) 0.028(2) 0.0008(17) 0.0065(17) -0.0026(19)
C029 0.035(2) 0.032(2) 0.069(3) 0.014(2) 0.023(2) 0.0072(17)
F2 0.092(2) 0.117(2) 0.0318(12) 0.0128(13) -0.0037(14) 0.0195(19)
F2A 0.092(2) 0.117(2) 0.0318(12) 0.0128(13) -0.0037(14) 0.0195(19)

loop_
_atom_type_symbol
_atom_type_description
_atom_type_scat_dispersion_real
_atom_type_scat_dispersion_imag
_atom_type_scat_source
C C 0.0033 0.0016 'International Tables Vol C Tables 4.2.6.8 and 6.1.1.4'
H H 0.0000 0.0000 'International Tables Vol C Tables 4.2.6.8 and 6.1.1.4'
Cl Cl 0.1484 0.1585 'International Tables Vol C Tables 4.2.6.8 and 6.1.1.4'
F F 0.0171 0.0103 'International Tables Vol C Tables 4.2.6.8 and 6.1.1.4'
N N 0.0061 0.0033 'International Tables Vol C Tables 4.2.6.8 and 6.1.1.4'
O O 0.0106 0.0060 'International Tables Vol C Tables 4.2.6.8 and 6.1.1.4'
P P 0.1023 0.0942 'International Tables Vol C Tables 4.2.6.8 and 6.1.1.4'
Ru Ru -1.2594 0.8363 'International Tables Vol C Tables 4.2.6.8 and 6.1.1.4'

loop_
_geom_angle_atom_site_label_1
_geom_angle_atom_site_label_2
_geom_angle_atom_site_label_3
_geom_angle
_geom_angle_site_symmetry_1
_geom_angle_site_symmetry_3
_geom_angle_publ_flag
P03 Ru01 P02 170.22(3) . . ?
N00A Ru01 P02 94.00(8) . . ?
N00A Ru01 P03 95.72(7) . . ?
N00A Ru01 N00C 76.69(11) . . ?
N00A Ru01 N00B 76.65(11) . . ?
N00C Ru01 P02 90.74(7) . . ?
N00C Ru01 P03 92.54(7) . . ?
N00C Ru01 N00B 153.31(10) . . ?
N00B Ru01 P02 92.36(7) . . ?
N00B Ru01 P03 88.84(7) . . ?
C00J P02 Ru01 118.99(11) . . ?
C00J P02 C00H 101.58(15) . . ?
C00H P02 Ru01 114.50(10) . . ?
C010 P02 Ru01 115.04(11) . . ?
C010 P02 C00J 100.48(15) . . ?
C010 P02 C00H 104.03(15) . . ?
C00Y P03 Ru01 115.04(11) . . ?
C00Y P03 C00I 104.38(14) . . ?
C00O P03 Ru01 119.14(11) . . ?
C00O P03 C00Y 102.53(16) . . ?
C00O P03 C00I 99.90(15) . . ?
C00I P03 Ru01 113.71(10) . . ?
C00Q N00A Ru01 119.2(2) . . ?
C00Q N00A C00M 122.0(3) . . ?
C00M N00A Ru01 118.7(2) . . ?
N00C N00G C00T 121.2(3) . . ?
N00C N00G C017 110.7(3) . . ?
C017 N00G C00T 127.7(3) . . ?
N00B N00F C00L 121.7(3) . . ?
N00B N00F C01A 110.6(3) . . ?
C01A N00F C00L 127.7(3) . . ?
N00G N00C Ru01 138.5(2) . . ?
C00W N00C Ru01 116.0(2) . . ?
C00W N00C N00G 105.5(3) . . ?
N00F N00B Ru01 140.0(2) . . ?
C00N N00B Ru01 114.7(2) . . ?
C00N N00B N00F 105.3(3) . . ?
C00N C00Z H00Z 126.7 . . ?
C01A C00Z H00Z 126.7 . . ?
C01A C00Z C00N 106.5(3) . . ?
C01J C00Y P03 122.5(3) . . ?
C01J C00Y C01O 118.1(3) . . ?
C01O C00Y P03 119.2(3) . . ?
N00C C00W C00M 116.6(3) . . ?
N00C C00W C01H 110.5(3) . . ?
C01H C00W C00M 132.8(3) . . ?
C00O C00V H00V 119.9 . . ?
C00O C00V C01F 120.2(3) . . ?
C01F C00V H00V 119.9 . . ?
C00L C00U H00U 120.1 . . ?
C01C C00U H00U 120.1 . . ?
C01C C00U C00L 119.7(3) . . ?
C00S C00T N00G 120.3(3) . . ?
C00S C00T C01P 120.2(3) . . ?
C01P C00T N00G 119.5(3) . . ?
C00T C00S H00S 120.1 . . ?
C00T C00S C01M 119.9(3) . . ?
C01M C00S H00S 120.1 . . ?
C00L C00R H00R 120.3 . . ?
C015 C00R H00R 120.3 . . ?
C015 C00R C00L 119.3(3) . . ?
N00A C00Q C00N 111.8(3) . . ?
N00A C00Q C013 119.9(3) . . ?
C013 C00Q C00N 128.3(3) . . ?
C00V C00O P03 122.0(3) . . ?
C00V C00O C01Y 118.9(3) . . ?
C01Y C00O P03 119.1(3) . . ?
N00B C00N C00Z 110.7(3) . . ?
N00B C00N C00Q 117.5(3) . . ?
C00Z C00N C00Q 131.8(3) . . ?
N00A C00M C00W 111.9(3) . . ?
N00A C00M C01S 120.0(3) . . ?
C01S C00M C00W 128.0(3) . . ?
C00U C00L N00F 119.7(3) . . ?
C00R C00L N00F 119.8(3) . . ?
C00R C00L C00U 120.5(3) . . ?
C02E O00K C02F 113.7(4) . . ?
C01K C00J P02 120.4(3) . . ?
C019 C00J P02 121.0(3) . . ?
C019 C00J C01K 118.3(3) . . ?
C01E C00I P03 118.0(2) . . ?
C016 C00I P03 124.0(3) . . ?
C016 C00I C01E 117.9(3) . . ?
C012 C00H P02 117.8(3) . . ?
C018 C00H P02 124.5(3) . . ?
C018 C00H C012 117.6(3) . . ?
N00F C01A C01X 122.6(3) . . ?
C00Z C01A N00F 107.0(3) . . ?
C00Z C01A C01X 130.2(3) . . ?
C01D C01B H01B 119.9 . . ?
C01D C01B C012 120.1(3) . . ?
C012 C01B H01B 119.9 . . ?
C00U C01C H01C 120.0 . . ?
C00U C01C C014 120.0(3) . . ?
C014 C01C H01C 120.0 . . ?
C01B C01D H01D 120.3 . . ?
C01N C01D C01B 119.4(3) . . ?
C01N C01D H01D 120.3 . . ?
C00I C01E H01E 119.3 . . ?
C01G C01E C00I 121.3(3) . . ?
C01G C01E H01E 119.3 . . ?
C00V C01F H01F 119.6 . . ?
C022 C01F C00V 120.8(3) . . ?
C022 C01F H01F 119.6 . . ?
C01E C01G H01G 120.0 . . ?
C01L C01G C01E 119.9(4) . . ?
C01L C01G H01G 120.0 . . ?
C00W C01H H01H 126.9 . . ?
C017 C01H C00W 106.3(3) . . ?
C017 C01H H01H 126.9 . . ?
C01Z C01I H01I 119.9 . . ?
C01Z C01I C010 120.3(4) . . ?
C010 C01I H01I 119.9 . . ?
C00Y C01J H01J 120.0 . . ?
C00Y C01J C023 120.1(4) . . ?
C023 C01J H01J 120.0 . . ?
C00J C01K H01K 119.7 . . ?
C01T C01K C00J 120.6(3) . . ?
C01T C01K H01K 119.7 . . ?
C01G C01L H01L 120.2 . . ?
C020 C01L C01G 119.5(3) . . ?
C020 C01L H01L 120.2 . . ?
C00S C01M H01M 119.8 . . ?
C027 C01M C00S 120.4(4) . . ?
C027 C01M H01M 119.8 . . ?
C01D C01N H01N 119.5 . . ?
C01D C01N C018 120.9(3) . . ?
C018 C01N H01N 119.5 . . ?
C00Y C01O H01O 119.5 . . ?
C029 C01O C00Y 121.0(4) . . ?
C029 C01O H01O 119.5 . . ?
C00T C01P H01P 120.6 . . ?
C025 C01P C00T 118.8(4) . . ?
C025 C01P H01P 120.6 . . ?
C01R C01Q H01Q 120.1 . . ?
C01R C01Q C011 119.7(4) . . ?
C011 C01Q H01Q 120.1 . . ?
C01Q C01R H01R 119.8 . . ?
C01Z C01R C01Q 120.4(4) . . ?
C01Z C01R H01R 119.8 . . ?
C00M C01S H01S 120.6 . . ?
C026 C01S C00M 118.8(3) . . ?
C026 C01S H01S 120.6 . . ?
C01K C01T H01T 120.0 . . ?
C01V C01T C01K 120.0(4) . . ?
C01V C01T H01T 120.0 . . ?
H01A C01U H01U 109.5 . . ?
H01A C01U H01V 109.5 . . ?
H01U C01U H01V 109.5 . . ?
C017 C01U H01A 109.5 . . ?
C017 C01U H01U 109.5 . . ?
C017 C01U H01V 109.5 . . ?
C01T C01V H01W 120.0 . . ?
C01W C01V C01T 119.9(3) . . ?
C01W C01V H01W 120.0 . . ?
C01V C01W H01X 119.8 . . ?
C01V C01W C019 120.5(4) . . ?
C019 C01W H01X 119.8 . . ?
C01A C01X H01Y 109.5 . . ?
C01A C01X H 109.5 . . ?
C01A C01X HA 109.5 . . ?
H01Y C01X H 109.5 . . ?
H01Y C01X HA 109.5 . . ?
H C01X HA 109.5 . . ?
C00O C01Y H01Z 119.7 . . ?
C024 C01Y C00O 120.6(3) . . ?
C024 C01Y H01Z 119.7 . . ?
C01I C01Z H01 119.8 . . ?
C01R C01Z C01I 120.4(4) . . ?
C01R C01Z H01 119.8 . . ?
C023 C02A H02A 120.0 . . ?
C023 C02A C029 120.1(4) . . ?
C029 C02A H02A 120.0 . . ?
F00X C02B F00P 102.3(5) . . ?
F00X C02B C027 112.4(4) . . ?
F00X C02B F2 90.0(7) . . ?
F00P C02B C027 113.6(4) . . ?
F00P C02B F2 125.3(6) . . ?
F2 C02B C027 109.8(6) . . ?
F2A C02B F00X 117.1(5) . . ?
F2A C02B F00P 97.4(5) . . ?
F2A C02B C027 112.6(5) . . ?
Cl06 C02C H02N 109.5 . . ?
Cl06 C02C H02O 109.5 . . ?
Cl1 C02C Cl06 110.6(3) . . ?
Cl1 C02C H02N 109.5 . . ?
Cl1 C02C H02O 109.5 . . ?
H02N C02C H02O 108.1 . . ?
H02B C02D H02C 109.5 . . ?
H02B C02D H02D 109.5 . . ?
H02C C02D H02D 109.5 . . ?
C02F C02D H02B 109.5 . . ?
C02F C02D H02C 109.5 . . ?
C02F C02D H02D 109.5 . . ?
O00K C02E H02E 109.9 . . ?
O00K C02E H02F 109.9 . . ?
O00K C02E C02G 109.1(4) . . ?
H02E C02E H02F 108.3 . . ?
C02G C02E H02E 109.9 . . ?
C02G C02E H02F 109.9 . . ?
O00K C02F C02D 110.1(4) . . ?
O00K C02F H02G 109.6 . . ?
O00K C02F H02H 109.6 . . ?
C02D C02F H02G 109.6 . . ?
C02D C02F H02H 109.6 . . ?
H02G C02F H02H 108.2 . . ?
C02E C02G H02I 109.5 . . ?
C02E C02G H02J 109.5 . . ?
C02E C02G H02K 109.5 . . ?
H02I C02G H02J 109.5 . . ?
H02I C02G H02K 109.5 . . ?
H02J C02G H02K 109.5 . . ?
Cl05 C02H H02L 109.2 . . ?
Cl05 C02H H02M 109.2 . . ?
Cl C02H Cl05 112.3(4) . . ?
Cl C02H H02L 109.2 . . ?
Cl C02H H02M 109.2 . . ?
H02L C02H H02M 107.9 . . ?
C01I C010 P02 121.8(3) . . ?
C01I C010 C011 118.4(3) . . ?
C011 C010 P02 119.7(3) . . ?
C01Q C011 C010 120.7(4) . . ?
C01Q C011 H011 119.7 . . ?
C010 C011 H011 119.7 . . ?
C00H C012 H012 119.4 . . ?
C01B C012 C00H 121.2(3) . . ?
C01B C012 H012 119.4 . . ?
C00Q C013 H013 120.6 . . ?
C00Q C013 C026 118.9(3) . . ?
C026 C013 H013 120.6 . . ?
C01C C014 C021 117.9(3) . . ?
C015 C014 C01C 120.1(3) . . ?
C015 C014 C021 122.0(3) . . ?
C00R C015 C014 120.4(3) . . ?
C00R C015 H015 119.8 . . ?
C014 C015 H015 119.8 . . ?
C00I C016 H016 119.7 . . ?
C00I C016 C020 120.6(3) . . ?
C020 C016 H016 119.7 . . ?
N00G C017 C01U 122.4(3) . . ?
C01H C017 N00G 107.0(3) . . ?
C01H C017 C01U 130.4(3) . . ?
C00H C018 C01N 120.7(3) . . ?
C00H C018 H018 119.7 . . ?
C01N C018 H018 119.7 . . ?
C00J C019 H019 119.7 . . ?
C01W C019 C00J 120.6(3) . . ?
C01W C019 H019 119.7 . . ?
C01L C020 C016 120.7(3) . . ?
C01L C020 H020 119.7 . . ?
C016 C020 H020 119.7 . . ?
F009 C021 F00D 105.0(3) . . ?
F009 C021 C014 112.6(3) . . ?
F00E C021 F009 105.9(3) . . ?
F00E C021 F00D 106.3(3) . . ?
F00E C021 C014 113.2(3) . . ?
F00D C021 C014 113.1(3) . . ?
C01F C022 H022 120.4 . . ?
C01F C022 C024 119.3(3) . . ?
C024 C022 H022 120.4 . . ?
C01J C023 H023 119.6 . . ?
C02A C023 C01J 120.8(4) . . ?
C02A C023 H023 119.6 . . ?
C01Y C024 C022 120.2(4) . . ?
C01Y C024 H024 119.9 . . ?
C022 C024 H024 119.9 . . ?
C01P C025 H025 119.4 . . ?
C027 C025 C01P 121.3(4) . . ?
C027 C025 H025 119.4 . . ?
C01S C026 C013 120.4(3) . . ?
C01S C026 H026 119.8 . . ?
C013 C026 H026 119.8 . . ?
C01M C027 C02B 118.4(4) . . ?
C025 C027 C01M 119.5(4) . . ?
C025 C027 C02B 122.0(4) . . ?
C01O C029 H029 120.0 . . ?
C02A C029 C01O 119.9(4) . . ?
C02A C029 H029 120.0 . . ?

loop_
_geom_bond_atom_site_label_1
_geom_bond_atom_site_label_2
_geom_bond_distance
_geom_bond_site_symmetry_2
_geom_bond_publ_flag
Ru01 P02 2.3547(8) . ?
Ru01 P03 2.3370(8) . ?
Ru01 N00A 2.063(3) . ?
Ru01 N00C 2.073(3) . ?
Ru01 N00B 2.094(3) . ?
P02 C00J 1.839(3) . ?
P02 C00H 1.847(3) . ?
P02 C010 1.833(3) . ?
P03 C00Y 1.840(3) . ?
P03 C00O 1.837(3) . ?
P03 C00I 1.849(3) . ?
Cl05 C02H 1.738(7) . ?
Cl06 C02C 1.801(7) . ?
Cl1 C02C 1.753(6) . ?
Cl C02H 1.735(7) . ?
F009 C021 1.335(4) . ?
F00X C02B 1.333(6) . ?
F00P C02B 1.338(7) . ?
F00E C021 1.330(5) . ?
F00D C021 1.342(5) . ?
N00A C00Q 1.346(4) . ?
N00A C00M 1.355(4) . ?
N00G N00C 1.364(4) . ?
N00G C00T 1.423(4) . ?
N00G C017 1.378(4) . ?
N00F N00B 1.373(4) . ?
N00F C00L 1.424(4) . ?
N00F C01A 1.380(4) . ?
N00C C00W 1.347(4) . ?
N00B C00N 1.350(4) . ?
C00Z H00Z 0.9500 . ?
C00Z C00N 1.398(5) . ?
C00Z C01A 1.364(5) . ?
C00Y C01J 1.390(5) . ?
C00Y C01O 1.396(5) . ?
C00W C00M 1.456(5) . ?
C00W C01H 1.401(5) . ?
C00V H00V 0.9500 . ?
C00V C00O 1.391(5) . ?
C00V C01F 1.392(5) . ?
C00U H00U 0.9500 . ?
C00U C00L 1.395(5) . ?
C00U C01C 1.375(5) . ?
C00T C00S 1.384(5) . ?
C00T C01P 1.393(5) . ?
C00S H00S 0.9500 . ?
C00S C01M 1.387(5) . ?
C00R H00R 0.9500 . ?
C00R C00L 1.390(5) . ?
C00R C015 1.383(5) . ?
C00Q C00N 1.454(5) . ?
C00Q C013 1.382(5) . ?
C00O C01Y 1.395(5) . ?
C00M C01S 1.388(5) . ?
O00K C02E 1.401(6) . ?
O00K C02F 1.412(6) . ?
C00J C01K 1.398(5) . ?
C00J C019 1.391(5) . ?
C00I C01E 1.390(5) . ?
C00I C016 1.390(5) . ?
C00H C012 1.403(5) . ?
C00H C018 1.387(5) . ?
C01A C01X 1.490(5) . ?
C01B H01B 0.9500 . ?
C01B C01D 1.379(6) . ?
C01B C012 1.384(5) . ?
C01C H01C 0.9500 . ?
C01C C014 1.394(5) . ?
C01D H01D 0.9500 . ?
C01D C01N 1.371(6) . ?
C01E H01E 0.9500 . ?
C01E C01G 1.385(5) . ?
C01F H01F 0.9500 . ?
C01F C022 1.377(6) . ?
C01G H01G 0.9500 . ?
C01G C01L 1.381(6) . ?
C01H H01H 0.9500 . ?
C01H C017 1.363(5) . ?
C01I H01I 0.9500 . ?
C01I C01Z 1.388(5) . ?
C01I C010 1.398(5) . ?
C01J H01J 0.9500 . ?
C01J C023 1.397(6) . ?
C01K H01K 0.9500 . ?
C01K C01T 1.386(5) . ?
C01L H01L 0.9500 . ?
C01L C020 1.370(6) . ?
C01M H01M 0.9500 . ?
C01M C027 1.380(6) . ?
C01N H01N 0.9500 . ?
C01N C018 1.391(5) . ?
C01O H01O 0.9500 . ?
C01O C029 1.390(5) . ?
C01P H01P 0.9500 . ?
C01P C025 1.390(6) . ?
C01Q H01Q 0.9500 . ?
C01Q C01R 1.382(6) . ?
C01Q C011 1.388(5) . ?
C01R H01R 0.9500 . ?
C01R C01Z 1.370(6) . ?
C01S H01S 0.9500 . ?
C01S C026 1.378(6) . ?
C01T H01T 0.9500 . ?
C01T C01V 1.381(6) . ?
C01U H01A 0.9800 . ?
C01U H01U 0.9800 . ?
C01U H01V 0.9800 . ?
C01U C017 1.493(5) . ?
C01V H01W 0.9500 . ?
C01V C01W 1.373(6) . ?
C01W H01X 0.9500 . ?
C01W C019 1.384(5) . ?
C01X H01Y 0.9800 . ?
C01X H 0.9800 . ?
C01X HA 0.9800 . ?
C01Y H01Z 0.9500 . ?
C01Y C024 1.386(5) . ?
C01Z H01 0.9500 . ?
C02A H02A 0.9500 . ?
C02A C023 1.364(7) . ?
C02A C029 1.371(7) . ?
C02B C027 1.505(6) . ?
C02B F2 1.360(13) . ?
C02B F2A 1.325(8) . ?
C02C H02N 0.9900 . ?
C02C H02O 0.9900 . ?
C02D H02B 0.9800 . ?
C02D H02C 0.9800 . ?
C02D H02D 0.9800 . ?
C02D C02F 1.483(8) . ?
C02E H02E 0.9900 . ?
C02E H02F 0.9900 . ?
C02E C02G 1.497(8) . ?
C02F H02G 0.9900 . ?
C02F H02H 0.9900 . ?
C02G H02I 0.9800 . ?
C02G H02J 0.9800 . ?
C02G H02K 0.9800 . ?
C02H H02L 0.9900 . ?
C02H H02M 0.9900 . ?
C010 C011 1.398(5) . ?
C011 H011 0.9500 . ?
C012 H012 0.9500 . ?
C013 H013 0.9500 . ?
C013 C026 1.400(5) . ?
C014 C015 1.384(5) . ?
C014 C021 1.491(5) . ?
C015 H015 0.9500 . ?
C016 H016 0.9500 . ?
C016 C020 1.391(5) . ?
C018 H018 0.9500 . ?
C019 H019 0.9500 . ?
C020 H020 0.9500 . ?
C022 H022 0.9500 . ?
C022 C024 1.393(6) . ?
C023 H023 0.9500 . ?
C024 H024 0.9500 . ?
C025 H025 0.9500 . ?
C025 C027 1.373(7) . ?
C026 H026 0.9500 . ?
C029 H029 0.9500 . ?

loop_
_geom_torsion_atom_site_label_1
_geom_torsion_atom_site_label_2
_geom_torsion_atom_site_label_3
_geom_torsion_atom_site_label_4
_geom_torsion
_geom_torsion_site_symmetry_1
_geom_torsion_site_symmetry_2
_geom_torsion_site_symmetry_3
_geom_torsion_site_symmetry_4
_geom_torsion_publ_flag
Ru01 P02 C00J C01K -32.1(3) . . . . ?
Ru01 P02 C00J C019 153.2(2) . . . . ?
Ru01 P02 C00H C012 -67.5(3) . . . . ?
Ru01 P02 C00H C018 108.3(3) . . . . ?
Ru01 P02 C010 C01I 114.3(3) . . . . ?
Ru01 P02 C010 C011 -62.3(3) . . . . ?
Ru01 P03 C00Y C01J -114.7(3) . . . . ?
Ru01 P03 C00Y C01O 59.5(3) . . . . ?
Ru01 P03 C00O C00V 8.9(3) . . . . ?
Ru01 P03 C00O C01Y -168.8(3) . . . . ?
Ru01 P03 C00I C01E 86.5(3) . . . . ?
Ru01 P03 C00I C016 -89.3(3) . . . . ?
Ru01 N00A C00Q C00N 3.3(4) . . . . ?
Ru01 N00A C00Q C013 -175.6(2) . . . . ?
Ru01 N00A C00M C00W -2.7(4) . . . . ?
Ru01 N00A C00M C01S 174.4(3) . . . . ?
Ru01 N00C C00W C00M -0.8(4) . . . . ?
Ru01 N00C C00W C01H 177.9(2) . . . . ?
Ru01 N00B C00N C00Z 177.8(2) . . . . ?
Ru01 N00B C00N C00Q -2.4(4) . . . . ?
P02 C00J C01K C01T -175.4(3) . . . . ?
P02 C00J C019 C01W 175.5(3) . . . . ?
P02 C00H C012 C01B 174.5(3) . . . . ?
P02 C00H C018 C01N -174.4(3) . . . . ?
P02 C010 C011 C01Q 178.1(3) . . . . ?
P03 C00Y C01J C023 174.8(3) . . . . ?
P03 C00Y C01O C029 -176.0(3) . . . . ?
P03 C00O C01Y C024 176.1(3) . . . . ?
P03 C00I C01E C01G -177.1(3) . . . . ?
P03 C00I C016 C020 177.5(3) . . . . ?
F00X C02B C027 C01M 78.4(6) . . . . ?
F00X C02B C027 C025 -99.9(6) . . . . ?
F00P C02B C027 C01M -37.2(6) . . . . ?
F00P C02B C027 C025 144.4(5) . . . . ?
N00A C00Q C00N N00B -0.5(4) . . . . ?
N00A C00Q C00N C00Z 179.2(3) . . . . ?
N00A C00Q C013 C026 1.3(5) . . . . ?
N00A C00M C01S C026 1.2(5) . . . . ?
N00G N00C C00W C00M -179.6(3) . . . . ?
N00G N00C C00W C01H -1.0(4) . . . . ?
N00G C00T C00S C01M 179.1(3) . . . . ?
N00G C00T C01P C025 179.9(3) . . . . ?
N00F N00B C00N C00Z -1.1(3) . . . . ?
N00F N00B C00N C00Q 178.7(3) . . . . ?
N00C N00G C00T C00S -60.7(4) . . . . ?
N00C N00G C00T C01P 119.3(3) . . . . ?
N00C N00G C017 C01H -1.3(4) . . . . ?
N00C N00G C017 C01U 174.2(3) . . . . ?
N00C C00W C00M N00A 2.2(4) . . . . ?
N00C C00W C00M C01S -174.6(3) . . . . ?
N00C C00W C01H C017 0.2(4) . . . . ?
N00B N00F C00L C00U -49.8(4) . . . . ?
N00B N00F C00L C00R 130.9(3) . . . . ?
N00B N00F C01A C00Z -1.3(4) . . . . ?
N00B N00F C01A C01X 173.9(3) . . . . ?
C00Y P03 C00O C00V -119.4(3) . . . . ?
C00Y P03 C00O C01Y 62.9(3) . . . . ?
C00Y P03 C00I C01E -147.4(3) . . . . ?
C00Y P03 C00I C016 36.9(3) . . . . ?
C00Y C01J C023 C02A 0.4(6) . . . . ?
C00Y C01O C029 C02A 1.7(6) . . . . ?
C00W C00M C01S C026 177.8(3) . . . . ?
C00W C01H C017 N00G 0.7(4) . . . . ?
C00W C01H C017 C01U -174.3(4) . . . . ?
C00V C00O C01Y C024 -1.7(6) . . . . ?
C00V C01F C022 C024 -1.7(6) . . . . ?
C00U C01C C014 C015 -0.8(5) . . . . ?
C00U C01C C014 C021 178.0(3) . . . . ?
C00T N00G N00C Ru01 9.8(5) . . . . ?
C00T N00G N00C C00W -171.7(3) . . . . ?
C00T N00G C017 C01H 171.3(3) . . . . ?
C00T N00G C017 C01U -13.3(5) . . . . ?
C00T C00S C01M C027 1.3(6) . . . . ?
C00T C01P C025 C027 0.8(6) . . . . ?
C00S C00T C01P C025 -0.2(5) . . . . ?
C00S C01M C027 C02B -179.1(4) . . . . ?
C00S C01M C027 C025 -0.6(6) . . . . ?
C00Q N00A C00M C00W -178.5(3) . . . . ?
C00Q N00A C00M C01S -1.4(5) . . . . ?
C00Q C013 C026 C01S -1.4(6) . . . . ?
C00O P03 C00Y C01J 16.2(3) . . . . ?
C00O P03 C00Y C01O -169.6(3) . . . . ?
C00O P03 C00I C01E -41.6(3) . . . . ?
C00O P03 C00I C016 142.7(3) . . . . ?
C00O C00V C01F C022 0.9(6) . . . . ?
C00O C01Y C024 C022 0.9(6) . . . . ?
C00N C00Z C01A N00F 0.6(4) . . . . ?
C00N C00Z C01A C01X -174.1(4) . . . . ?
C00N C00Q C013 C026 -177.5(3) . . . . ?
C00M N00A C00Q C00N 179.1(3) . . . . ?
C00M N00A C00Q C013 0.1(5) . . . . ?
C00M C00W C01H C017 178.5(4) . . . . ?
C00M C01S C026 C013 0.2(6) . . . . ?
C00L N00F N00B Ru01 4.3(5) . . . . ?
C00L N00F N00B C00N -177.3(3) . . . . ?
C00L N00F C01A C00Z 177.3(3) . . . . ?
C00L N00F C01A C01X -7.4(5) . . . . ?
C00L C00U C01C C014 0.1(5) . . . . ?
C00L C00R C015 C014 -0.2(5) . . . . ?
C00J P02 C00H C012 62.1(3) . . . . ?
C00J P02 C00H C018 -122.1(3) . . . . ?
C00J P02 C010 C01I -14.8(3) . . . . ?
C00J P02 C010 C011 168.6(3) . . . . ?
C00J C01K C01T C01V 0.1(6) . . . . ?
C00I P03 C00Y C01J 120.0(3) . . . . ?
C00I P03 C00Y C01O -65.8(3) . . . . ?
C00I P03 C00O C00V 133.3(3) . . . . ?
C00I P03 C00O C01Y -44.4(3) . . . . ?
C00I C01E C01G C01L -0.9(6) . . . . ?
C00I C016 C020 C01L -0.5(5) . . . . ?
C00H P02 C00J C01K -158.8(3) . . . . ?
C00H P02 C00J C019 26.5(3) . . . . ?
C00H P02 C010 C01I -119.6(3) . . . . ?
C00H P02 C010 C011 63.7(3) . . . . ?
C01A N00F N00B Ru01 -177.0(2) . . . . ?
C01A N00F N00B C00N 1.5(3) . . . . ?
C01A N00F C00L C00U 131.7(4) . . . . ?
C01A N00F C00L C00R -47.6(5) . . . . ?
C01A C00Z C00N N00B 0.3(4) . . . . ?
C01A C00Z C00N C00Q -179.4(3) . . . . ?
C01B C01D C01N C018 -1.1(5) . . . . ?
C01C C00U C00L N00F -178.8(3) . . . . ?
C01C C00U C00L C00R 0.5(5) . . . . ?
C01C C014 C015 C00R 0.8(5) . . . . ?
C01C C014 C021 F009 -69.2(4) . . . . ?
C01C C014 C021 F00E 51.0(5) . . . . ?
C01C C014 C021 F00D 172.0(3) . . . . ?
C01D C01B C012 C00H 0.4(5) . . . . ?
C01D C01N C018 C00H -0.1(5) . . . . ?
C01E C00I C016 C020 1.8(5) . . . . ?
C01E C01G C01L C020 2.2(6) . . . . ?
C01F C00V C00O P03 -176.9(3) . . . . ?
C01F C00V C00O C01Y 0.9(5) . . . . ?
C01F C022 C024 C01Y 0.8(6) . . . . ?
C01G C01L C020 C016 -1.5(6) . . . . ?
C01H C00W C00M N00A -176.1(3) . . . . ?
C01H C00W C00M C01S 7.1(6) . . . . ?
C01I C010 C011 C01Q 1.4(5) . . . . ?
C01J C00Y C01O C029 -1.6(5) . . . . ?
C01K C00J C019 C01W 0.7(5) . . . . ?
C01K C01T C01V C01W 0.4(6) . . . . ?
C01O C00Y C01J C023 0.6(5) . . . . ?
C01P C00T C00S C01M -0.8(5) . . . . ?
C01P C025 C027 C01M -0.4(6) . . . . ?
C01P C025 C027 C02B 178.0(4) . . . . ?
C01Q C01R C01Z C01I 1.3(6) . . . . ?
C01R C01Q C011 C010 0.2(5) . . . . ?
C01T C01V C01W C019 -0.3(6) . . . . ?
C01V C01W C019 C00J -0.3(6) . . . . ?
C01Z C01I C010 P02 -178.3(3) . . . . ?
C01Z C01I C010 C011 -1.7(5) . . . . ?
C02E O00K C02F C02D -177.0(5) . . . . ?
C02F O00K C02E C02G -179.5(5) . . . . ?
C010 P02 C00J C01K 94.3(3) . . . . ?
C010 P02 C00J C019 -80.3(3) . . . . ?
C010 P02 C00H C012 166.2(3) . . . . ?
C010 P02 C00H C018 -18.1(3) . . . . ?
C010 C01I C01Z C01R 0.4(6) . . . . ?
C011 C01Q C01R C01Z -1.6(6) . . . . ?
C012 C00H C018 C01N 1.4(5) . . . . ?
C012 C01B C01D C01N 0.9(5) . . . . ?
C013 C00Q C00N N00B 178.3(3) . . . . ?
C013 C00Q C00N C00Z -1.9(6) . . . . ?
C015 C00R C00L N00F 178.8(3) . . . . ?
C015 C00R C00L C00U -0.5(5) . . . . ?
C015 C014 C021 F009 109.6(4) . . . . ?
C015 C014 C021 F00E -130.2(4) . . . . ?
C015 C014 C021 F00D -9.2(5) . . . . ?
C016 C00I C01E C01G -1.1(5) . . . . ?
C017 N00G N00C Ru01 -177.0(2) . . . . ?
C017 N00G N00C C00W 1.4(3) . . . . ?
C017 N00G C00T C00S 127.5(4) . . . . ?
C017 N00G C00T C01P -52.6(5) . . . . ?
C018 C00H C012 C01B -1.6(5) . . . . ?
C019 C00J C01K C01T -0.6(5) . . . . ?
C021 C014 C015 C00R -177.9(3) . . . . ?
C023 C02A C029 C01O -0.7(6) . . . . ?
C029 C02A C023 C01J -0.3(6) . . . . ?
F2 C02B C027 C01M 177.0(8) . . . . ?
F2 C02B C027 C025 -1.4(9) . . . . ?
F2A C02B C027 C01M -146.8(6) . . . . ?
F2A C02B C027 C025 34.9(7) . . . . ?
